data_4105350
loop_
_publ_author_name
'Vincent N. G. Lindsay'
'Wei Lin'
'Andr\'e B. Charette'

_publ_section_title
;
 Experimental Evidence for the All-Up Reactive Conformation of Chiral
 Rhodium(II) Carboxylate Catalysts: Enantioselective Synthesis of
 cis-Cyclopropane \a-Amino Acids
;
_journal_name_full 'Journal of the American Chemical Society'
_journal_page_first 16383
_journal_page_last 16385
_journal_paper_doi 10.1021/ja9044955
_journal_volume 131
_journal_year 2009
_chemical_absolute_configuration rmad
_chemical_compound_source 'Synthesized by the authors. See text'
_chemical_formula_moiety 'C56 H42 Br16 N4 O18 Rh2'
_chemical_formula_sum 'C56 H42 Br16 N4 O18 Rh2'
_chemical_formula_weight 2543.32
_chemical_name_systematic
; 
 ? 
;
_space_group_IT_number 19
_symmetry_cell_setting triclinic
_symmetry_space_group_name_Hall 'P 2ac 2ab'
_symmetry_space_group_name_H-M 'P 21 21 21'
_atom_sites_solution_hydrogens geom
_atom_sites_solution_primary direct
_atom_sites_solution_secondary difmap
_audit_creation_method SHELXL-97
_cell_angle_alpha 90
_cell_angle_beta 90
_cell_angle_gamma 90
_cell_formula_units_Z 4
_cell_length_a 19.1770(3)
_cell_length_b 22.7929(3)
_cell_length_c 23.4525(3)
_cell_measurement_reflns_used 23472
_cell_measurement_temperature 150
_cell_measurement_theta_max 55.72
_cell_measurement_theta_min 2.70
_cell_volume 10251.1(2)
_computing_cell_refinement 'SAINT V7.34A (Bruker AXS, 2006b)'
_computing_data_collection 'APEX2 v2.1-0 (Bruker AXS, 2006a)'
_computing_data_reduction 'SAINT V7.34A (Bruker AXS, 2006b)'
_computing_molecular_graphics 'SHELXTL v6.12 (Bruker AXS, 2001)'
_computing_publication_material 'UdMX (Maris, 2004)'
_computing_structure_refinement 'SHELXL97 (Sheldrick, 2008)'
_computing_structure_solution 'SHELXS97 (Sheldrick, 2008)'
_diffrn_ambient_temperature 150
_diffrn_detector_area_resol_mean 8.3
_diffrn_measured_fraction_theta_full 0.996
_diffrn_measured_fraction_theta_max 0.996
_diffrn_measurement_device_type 'Bruker Microstar'
_diffrn_measurement_method \w
_diffrn_radiation_monochromator 'Helios optics'
_diffrn_radiation_source 'Rotating Anode'
_diffrn_radiation_type CuK\a
_diffrn_radiation_wavelength 1.54178
_diffrn_reflns_av_R_equivalents 0.064
_diffrn_reflns_av_sigmaI/netI 0.0447
_diffrn_reflns_limit_h_max 22
_diffrn_reflns_limit_h_min -22
_diffrn_reflns_limit_k_max 27
_diffrn_reflns_limit_k_min -26
_diffrn_reflns_limit_l_max 28
_diffrn_reflns_limit_l_min -28
_diffrn_reflns_number 166241
_diffrn_reflns_theta_full 67.90
_diffrn_reflns_theta_max 67.90
_diffrn_reflns_theta_min 2.70
_diffrn_standards_decay_% 3.70
_diffrn_standards_interval_time 900
_diffrn_standards_number 1123
_exptl_absorpt_coefficient_mu 10.326
_exptl_absorpt_correction_T_max 0.6616
_exptl_absorpt_correction_T_min 0.3705
_exptl_absorpt_correction_type multi-scan
_exptl_absorpt_process_details 'Sadabs (Sheldrick, 1996)'
_exptl_crystal_colour Green
_exptl_crystal_density_diffrn 1.648
_exptl_crystal_description Chunk
_exptl_crystal_F_000 4800
_exptl_crystal_size_max 0.16
_exptl_crystal_size_mid 0.10
_exptl_crystal_size_min 0.04
_platon_squeeze_details
;
Attempts to  model disordered solvent molecules
were unsuccessful. PLATON/SQUEEZE  was used to correct
the data for the presence of the disordered solvent.
A potential solvent volume of 3857.3 \%A^3^, 
37.6 % of the total unit-cell volume, was found.
946 electrons per unit cell worth of scattering were located
in the void. The reported structure is based on the 
PLATON/SQUEEZE corrected data. The actual solvent content is
unknown, so several quantities calculated like empirical formula, density, 
absorption coefficient, F(000) etc. may be incorrect.

Ref:  Sluis, P. van der & Spek, A.L. (1990). Acta Cryst. A46, 194-201.
;
_refine_diff_density_max 0.688
_refine_diff_density_min -0.475
_refine_diff_density_rms 0.064
_refine_ls_abs_structure_details 'Friedel Pairs merged'
_refine_ls_abs_structure_Flack 0.010(7)
_refine_ls_extinction_method none
_refine_ls_goodness_of_fit_ref 1.028
_refine_ls_hydrogen_treatment constr
_refine_ls_matrix_type full
_refine_ls_number_parameters 854
_refine_ls_number_reflns 18546
_refine_ls_number_restraints 602
_refine_ls_restrained_S_all 1.156
_refine_ls_R_factor_all 0.0559
_refine_ls_R_factor_gt 0.0381
_refine_ls_shift/su_max 0.036
_refine_ls_shift/su_mean 0.000
_refine_ls_structure_factor_coef Fsqd
_refine_ls_weighting_details 'calc w=1/[\s^2^(Fo^2^)+(0.0335P)^2^] where P=(Fo^2^+2Fc^2^)/3'
_refine_ls_weighting_scheme calc
_refine_ls_wR_factor_gt 0.0812
_refine_ls_wR_factor_ref 0.0839
_reflns_number_gt 12581
_reflns_number_total 18546
_reflns_threshold_expression I>2\s(I)
_cod_data_source_file ja9044955_si_004.cif
_cod_data_source_block cha175
_cod_depositor_comments
;
The following automatic conversions were performed:

'_geom_bond_publ_flag' value 'Y' changed to 'y' according to the
built-in table from CIF Core dictionary named 'cif_core.dic' version
2.4.1 from 2010-06-29 (114 times).

'_geom_angle_publ_flag' value 'Y'
changed to 'y' according to the built-in table from CIF Core
dictionary named 'cif_core.dic' version 2.4.1 from 2010-06-29 (202
times).

'_geom_torsion_publ_flag' value 'Y' changed to 'y' according
to the built-in table from CIF Core dictionary named 'cif_core.dic'
version 2.4.1 from 2010-06-29 (336 times).

Automatic conversion script
Id: cif_fix_values 1715 2011-07-08 13:25:40Z adriana 
;
_cod_original_sg_symbol_Hall 'P 1'
_cod_original_sg_symbol_H-M 'P 1'
_cod_database_code 4105350

loop_
_symmetry_equiv_pos_as_xyz
'x, y, z'
'-x+1/2, -y, z+1/2'
'-x, y+1/2, -z+1/2'
'x+1/2, -y+1/2, -z'

loop_
_atom_site_label
_atom_site_type_symbol
_atom_site_fract_x
_atom_site_fract_y
_atom_site_fract_z
_atom_site_U_iso_or_equiv
_atom_site_adp_type
_atom_site_occupancy
_atom_site_symmetry_multiplicity
_atom_site_calc_flag
_atom_site_refinement_flags
_atom_site_disorder_assembly
_atom_site_disorder_group
Rh1 Rh 0.17776(2) 0.75295(2) 0.67618(2) 0.05738(13) Uani 1 1 d U . .
Rh2 Rh 0.05380(2) 0.75390(2) 0.68201(2) 0.05515(13) Uani 1 1 d U A .
Br13 Br 0.35589(5) 0.45763(5) 0.83887(5) 0.1211(4) Uani 1 1 d U B .
Br14 Br 0.44503(5) 0.52505(7) 0.94086(6) 0.1550(6) Uani 1 1 d U . .
Br15 Br 0.40074(8) 0.65422(8) 0.98077(7) 0.1912(8) Uani 1 1 d U B .
Br16 Br 0.26648(7) 0.72104(5) 0.92135(6) 0.1404(5) Uani 1 1 d U . .
O11 O 0.1762(2) 0.6707(2) 0.71007(19) 0.0653(12) Uani 1 1 d U B .
O12 O 0.0580(2) 0.67005(19) 0.71021(18) 0.0601(11) Uani 1 1 d U . .
N12 N 0.1730(3) 0.5848(3) 0.7910(2) 0.0637(15) Uani 1 1 d U B .
C11 C 0.1174(4) 0.6485(3) 0.7207(3) 0.0620(18) Uani 1 1 d U B .
C12 C 0.1195(3) 0.5867(3) 0.7475(3) 0.0613(18) Uani 1 1 d DU . .
H12 H 0.1354 0.5596 0.7166 0.074 Uiso 1 1 calc R B .
C13 C 0.0481(3) 0.5641(3) 0.7665(3) 0.0667(19) Uani 1 1 d DU B .
H13 H 0.0149 0.5703 0.7342 0.080 Uiso 1 1 calc R . .
C14 C 0.0518(4) 0.4992(3) 0.7776(3) 0.078(2) Uani 1 1 d DU . .
H14A H 0.0689 0.4791 0.7434 0.117 Uiso 1 1 calc R B .
H14B H 0.0053 0.4845 0.7873 0.117 Uiso 1 1 calc R . .
H14C H 0.0837 0.4917 0.8095 0.117 Uiso 1 1 calc R . .
C15 C 0.0197(4) 0.5972(4) 0.8178(3) 0.082(2) Uani 1 1 d DU . .
H15A H 0.0473 0.5874 0.8516 0.123 Uiso 1 1 calc R B .
H15B H -0.0290 0.5860 0.8241 0.123 Uiso 1 1 calc R . .
H15C H 0.0224 0.6395 0.8106 0.123 Uiso 1 1 calc R . .
O121 O 0.2242(3) 0.4987(3) 0.7652(2) 0.0871(16) Uani 1 1 d U B .
O128 O 0.1534(2) 0.6751(2) 0.8343(2) 0.0726(13) Uani 1 1 d U . .
C121 C 0.2222(4) 0.5427(4) 0.7949(3) 0.0662(19) Uani 1 1 d U . .
C122 C 0.2727(3) 0.5623(4) 0.8407(3) 0.0682(19) Uani 1 1 d U B .
C123 C 0.3291(4) 0.5326(4) 0.8641(4) 0.091(2) Uani 1 1 d U . .
C124 C 0.3676(4) 0.5637(4) 0.9079(4) 0.091(2) Uani 1 1 d U B .
C125 C 0.3461(5) 0.6151(5) 0.9239(4) 0.109(3) Uani 1 1 d U . .
C126 C 0.2878(5) 0.6491(5) 0.9011(4) 0.109(3) Uani 1 1 d U B .
C127 C 0.2542(4) 0.6155(4) 0.8604(3) 0.071(2) Uani 1 1 d U . .
C128 C 0.1878(4) 0.6323(4) 0.8295(4) 0.075(2) Uani 1 1 d U B .
Br23 Br 0.33035(4) 0.55389(4) 0.40871(3) 0.0754(2) Uani 1 1 d U B .
Br24 Br 0.36258(5) 0.42411(4) 0.46631(4) 0.0993(3) Uani 1 1 d U . .
Br25 Br 0.26496(8) 0.37616(5) 0.57081(5) 0.1351(5) Uani 1 1 d U B .
Br26 Br 0.14091(6) 0.46049(4) 0.62402(4) 0.1069(3) Uani 1 1 d U . .
O21 O 0.0523(2) 0.72694(19) 0.59951(18) 0.0632(12) Uani 1 1 d U . .
O22 O 0.1681(2) 0.71620(19) 0.59784(18) 0.0598(11) Uani 1 1 d U B .
N22 N 0.1447(3) 0.6309(2) 0.5156(2) 0.0616(15) Uani 1 1 d U B .
C21 C 0.1082(3) 0.7127(3) 0.5764(3) 0.0555(16) Uani 1 1 d U B .
C22 C 0.1082(4) 0.6872(3) 0.5164(3) 0.072(2) Uani 1 1 d DU . .
H22 H 0.1319 0.7152 0.4898 0.086 Uiso 1 1 calc R B .
C23 C 0.0299(5) 0.6761(4) 0.4951(4) 0.114(3) Uani 1 1 d DU B .
H23 H 0.0010 0.6524 0.5221 0.136 Uiso 1 1 calc R . .
C24 C 0.0015(7) 0.7379(5) 0.4840(6) 0.189(6) Uani 1 1 d DU . .
H24A H 0.0158 0.7641 0.5150 0.283 Uiso 1 1 calc R B .
H24B H -0.0496 0.7365 0.4821 0.283 Uiso 1 1 calc R . .
H24C H 0.0200 0.7526 0.4477 0.283 Uiso 1 1 calc R . .
C25 C 0.0391(7) 0.6481(6) 0.4372(6) 0.204(6) Uani 1 1 d DU . .
H25A H 0.0570 0.6773 0.4103 0.307 Uiso 1 1 calc R B .
H25B H -0.0059 0.6333 0.4236 0.307 Uiso 1 1 calc R . .
H25C H 0.0723 0.6155 0.4401 0.307 Uiso 1 1 calc R . .
O221 O 0.2189(3) 0.6514(2) 0.4403(2) 0.0734(13) Uani 1 1 d U B .
O228 O 0.0954(2) 0.5893(2) 0.5942(2) 0.0739(14) Uani 1 1 d U . .
C221 C 0.1987(3) 0.6193(3) 0.4771(3) 0.0614(19) Uani 1 1 d U . .
C222 C 0.2255(3) 0.5599(3) 0.4933(3) 0.0493(15) Uani 1 1 d U B .
C223 C 0.2766(3) 0.5246(3) 0.4705(3) 0.0617(18) Uani 1 1 d U . .
C224 C 0.2904(3) 0.4714(3) 0.4935(3) 0.070(2) Uani 1 1 d U B .
C225 C 0.2487(4) 0.4506(3) 0.5395(3) 0.077(2) Uani 1 1 d U . .
C226 C 0.1951(4) 0.4870(3) 0.5614(3) 0.068(2) Uani 1 1 d U B .
C227 C 0.1845(3) 0.5407(3) 0.5397(3) 0.0582(17) Uani 1 1 d U . .
C228 C 0.1355(3) 0.5864(3) 0.5552(3) 0.0561(17) Uani 1 1 d U B .
Br33 Br 0.25961(4) 0.78214(4) 0.43406(4) 0.0815(2) Uani 1 1 d U B .
Br34 Br 0.39591(4) 0.84842(5) 0.37608(4) 0.0974(3) Uani 1 1 d U . .
Br35 Br 0.44204(4) 0.97979(4) 0.41937(4) 0.0972(3) Uani 1 1 d U B .
Br36 Br 0.35027(5) 1.04598(4) 0.51966(4) 0.0958(3) Uani 1 1 d U . .
O31 O 0.1725(2) 0.8340(2) 0.64124(18) 0.0621(12) Uani 1 1 d U B .
O32 O 0.0555(2) 0.83811(19) 0.65257(18) 0.0614(12) Uani 1 1 d U . .
N32 N 0.1666(3) 0.9184(3) 0.5618(2) 0.0651(15) Uani 1 1 d U B .
C31 C 0.1126(4) 0.8569(3) 0.6351(3) 0.0567(17) Uani 1 1 d U B .
C32 C 0.1096(3) 0.9175(3) 0.6056(3) 0.0697(19) Uani 1 1 d DU . .
H32 H 0.1225 0.9471 0.6352 0.084 Uiso 1 1 calc R B .
C33 C 0.0394(4) 0.9354(3) 0.5826(3) 0.079(2) Uani 1 1 d DU B .
H33 H 0.0066 0.9339 0.6158 0.095 Uiso 1 1 calc R . .
C34 C 0.0091(4) 0.8945(4) 0.5381(3) 0.087(2) Uani 1 1 d DU . .
H34A H 0.0377 0.8961 0.5035 0.130 Uiso 1 1 calc R B .
H34B H -0.0386 0.9066 0.5291 0.130 Uiso 1 1 calc R . .
H34C H 0.0087 0.8543 0.5530 0.130 Uiso 1 1 calc R . .
C35 C 0.0414(5) 0.9987(4) 0.5640(4) 0.115(3) Uani 1 1 d DU . .
H35A H -0.0063 1.0131 0.5586 0.173 Uiso 1 1 calc R B .
H35B H 0.0671 1.0019 0.5280 0.173 Uiso 1 1 calc R . .
H35C H 0.0648 1.0223 0.5933 0.173 Uiso 1 1 calc R . .
O321 O 0.1475(2) 0.8276(2) 0.52036(19) 0.0605(11) Uani 1 1 d U B .
O328 O 0.2153(3) 1.0054(2) 0.5882(2) 0.0812(15) Uani 1 1 d U . .
C321 C 0.1817(4) 0.8721(3) 0.5250(3) 0.0634(18) Uani 1 1 d U . .
C322 C 0.2475(3) 0.8881(3) 0.4947(3) 0.0638(19) Uani 1 1 d U B .
C323 C 0.2850(3) 0.8592(3) 0.4550(3) 0.0674(19) Uani 1 1 d U . .
C324 C 0.3419(3) 0.8873(3) 0.4314(3) 0.0656(19) Uani 1 1 d U B .
C325 C 0.3615(3) 0.9425(3) 0.4502(3) 0.071(2) Uani 1 1 d U . .
C326 C 0.3245(4) 0.9712(3) 0.4919(3) 0.0679(19) Uani 1 1 d U B .
C327 C 0.2657(3) 0.9442(3) 0.5150(3) 0.0619(18) Uani 1 1 d U . .
C328 C 0.2159(4) 0.9618(4) 0.5600(3) 0.068(2) Uani 1 1 d U B .
Br43 Br 0.35169(5) 0.95275(5) 0.94208(4) 0.1036(3) Uani 1 1 d U B .
Br44 Br 0.38030(4) 1.08354(5) 0.88627(4) 0.0983(3) Uani 1 1 d U . .
Br45 Br 0.27963(5) 1.13141(5) 0.78359(5) 0.1041(3) Uani 1 1 d U B .
Br46 Br 0.15460(5) 1.04668(5) 0.73259(5) 0.1067(3) Uani 1 1 d U . .
O41 O 0.0625(2) 0.7804(2) 0.76337(19) 0.0641(12) Uani 1 1 d U . .
O42 O 0.1792(2) 0.7901(2) 0.75527(18) 0.0629(12) Uani 1 1 d U B .
N42 N 0.1630(3) 0.8745(3) 0.8427(2) 0.0674(16) Uani 1 1 d U B .
C41 C 0.1228(4) 0.7940(3) 0.7820(3) 0.0654(19) Uani 1 1 d U B .
C42 C 0.1272(3) 0.8174(3) 0.8419(3) 0.070(2) Uani 1 1 d DU . .
H42 H 0.1598 0.7901 0.8619 0.084 Uiso 1 1 calc R B .
C43 C 0.0602(4) 0.8147(4) 0.8767(3) 0.089(2) Uani 1 1 d DU B .
H43 H 0.0383 0.7755 0.8701 0.107 Uiso 1 1 calc R . .
C44 C 0.0754(7) 0.8202(6) 0.9392(5) 0.181(5) Uani 1 1 d DU . .
H44A H 0.0760 0.7811 0.9566 0.272 Uiso 1 1 calc R B .
H44B H 0.0392 0.8441 0.9574 0.272 Uiso 1 1 calc R . .
H44C H 0.1209 0.8389 0.9445 0.272 Uiso 1 1 calc R . .
C45 C 0.0125(5) 0.8578(5) 0.8586(5) 0.134(4) Uani 1 1 d DU . .
H45A H 0.0048 0.8541 0.8174 0.201 Uiso 1 1 calc R B .
H45B H 0.0314 0.8969 0.8670 0.201 Uiso 1 1 calc R . .
H45C H -0.0318 0.8526 0.8787 0.201 Uiso 1 1 calc R . .
O421 O 0.2412(3) 0.8557(3) 0.9140(2) 0.0931(16) Uani 1 1 d U B .
O428 O 0.1079(3) 0.9177(2) 0.7649(2) 0.0800(14) Uani 1 1 d U . .
C421 C 0.2179(4) 0.8878(4) 0.8778(3) 0.069(2) Uani 1 1 d U . .
C422 C 0.2421(3) 0.9471(3) 0.8622(3) 0.0606(18) Uani 1 1 d U B .
C423 C 0.2965(3) 0.9807(4) 0.8830(3) 0.071(2) Uani 1 1 d U . .
C424 C 0.3063(3) 1.0355(4) 0.8597(3) 0.071(2) Uani 1 1 d U B .
C425 C 0.2620(4) 1.0560(3) 0.8131(3) 0.074(2) Uani 1 1 d U . .
C426 C 0.2102(4) 1.0221(4) 0.7934(3) 0.073(2) Uani 1 1 d U B .
C427 C 0.2011(3) 0.9676(4) 0.8172(3) 0.0675(19) Uani 1 1 d U . .
C428 C 0.1507(4) 0.9196(4) 0.8027(3) 0.073(2) Uani 1 1 d U B .
O51 O -0.0637(8) 0.7593(7) 0.6907(7) 0.0717(10) Uiso 0.50 1 d PD A -1
C52 C -0.0993(7) 0.7431(6) 0.7421(7) 0.0717(10) Uiso 0.50 1 d PD A -1
H52A H -0.0669 0.7463 0.7748 0.086 Uiso 0.50 1 calc PR A -1
H52B H -0.1148 0.7017 0.7393 0.086 Uiso 0.50 1 calc PR A -1
C53 C -0.1599(6) 0.7810(6) 0.7517(5) 0.0717(10) Uiso 0.50 1 d PD A -1
H53A H -0.1506 0.8092 0.7829 0.086 Uiso 0.50 1 calc PR A -1
H53B H -0.2015 0.7574 0.7618 0.086 Uiso 0.50 1 calc PR A -1
C54 C -0.1708(5) 0.8127(6) 0.6961(5) 0.0717(10) Uiso 0.50 1 d PD A -1
H54A H -0.2124 0.7972 0.6760 0.086 Uiso 0.50 1 calc PR A -1
H54B H -0.1772 0.8553 0.7026 0.086 Uiso 0.50 1 calc PR A -1
C55 C -0.1074(7) 0.8015(7) 0.6629(5) 0.0717(10) Uiso 0.50 1 d PD A -1
H55A H -0.1203 0.7868 0.6246 0.086 Uiso 0.50 1 calc PR A -1
H55B H -0.0814 0.8387 0.6580 0.086 Uiso 0.50 1 calc PR A -1
O61 O -0.0652(8) 0.7554(7) 0.6917(7) 0.0717(10) Uiso 0.50 1 d PD A -2
C62 C -0.0897(8) 0.7460(6) 0.7487(6) 0.0717(10) Uiso 0.50 1 d PD A -2
H62A H -0.0494 0.7411 0.7746 0.086 Uiso 0.50 1 calc PR A -2
H62B H -0.1177 0.7096 0.7500 0.086 Uiso 0.50 1 calc PR A -2
C63 C -0.1324(6) 0.7954(6) 0.7683(5) 0.0717(10) Uiso 0.50 1 d PD A -2
H63A H -0.1139 0.8116 0.8044 0.086 Uiso 0.50 1 calc PR A -2
H63B H -0.1813 0.7829 0.7744 0.086 Uiso 0.50 1 calc PR A -2
C64 C -0.1282(6) 0.8404(5) 0.7213(5) 0.0717(10) Uiso 0.50 1 d PD A -2
H64A H -0.1752 0.8551 0.7113 0.086 Uiso 0.50 1 calc PR A -2
H64B H -0.0987 0.8739 0.7329 0.086 Uiso 0.50 1 calc PR A -2
C65 C -0.0970(7) 0.8091(6) 0.6730(5) 0.0717(10) Uiso 0.50 1 d PD A -2
H65A H -0.1334 0.8003 0.6443 0.086 Uiso 0.50 1 calc PR A -2
H65B H -0.0614 0.8343 0.6547 0.086 Uiso 0.50 1 calc PR A -2
O71 O 0.3050(5) 0.7523(4) 0.6709(4) 0.183(3) Uiso 1 1 d . B -2
H71A H 0.3068 0.7219 0.6609 0.274 Uiso 1 1 d . C -2
H71B H 0.3428 0.7716 0.6784 0.274 Uiso 1 1 d . D -2

loop_
_atom_site_aniso_label
_atom_site_aniso_U_11
_atom_site_aniso_U_22
_atom_site_aniso_U_33
_atom_site_aniso_U_23
_atom_site_aniso_U_13
_atom_site_aniso_U_12
Rh1 0.0623(3) 0.0523(3) 0.0576(3) -0.0015(3) 0.0038(2) -0.0019(3)
Rh2 0.0618(2) 0.0495(3) 0.0541(3) -0.0020(3) 0.0016(2) -0.0015(3)
Br13 0.0933(6) 0.1309(9) 0.1391(9) 0.0617(8) 0.0223(6) 0.0362(6)
Br14 0.0791(6) 0.2057(14) 0.1803(12) 0.1023(11) -0.0350(7) -0.0115(7)
Br15 0.1861(13) 0.1830(14) 0.2045(15) 0.0510(12) -0.1305(12) -0.0697(11)
Br16 0.1846(11) 0.0960(8) 0.1407(10) 0.0069(7) -0.0911(9) -0.0343(8)
O11 0.065(2) 0.061(3) 0.069(3) 0.002(2) 0.002(2) 0.003(2)
O12 0.067(2) 0.053(3) 0.060(3) -0.001(2) -0.001(2) -0.005(2)
N12 0.066(3) 0.056(3) 0.069(3) 0.006(3) -0.002(3) 0.005(3)
C11 0.071(3) 0.062(4) 0.052(3) -0.003(3) -0.004(3) 0.000(3)
C12 0.073(3) 0.057(4) 0.054(3) -0.003(3) -0.004(3) 0.006(3)
C13 0.073(3) 0.066(4) 0.061(4) 0.004(3) -0.010(3) -0.007(3)
C14 0.087(4) 0.074(4) 0.072(4) 0.007(3) 0.001(3) -0.004(3)
C15 0.077(4) 0.087(4) 0.082(4) 0.002(4) -0.005(3) -0.011(3)
O121 0.094(3) 0.083(4) 0.084(3) 0.012(3) 0.000(3) 0.014(3)
O128 0.078(3) 0.074(3) 0.066(3) 0.011(3) -0.008(2) -0.004(3)
C121 0.068(3) 0.060(4) 0.071(4) 0.018(3) 0.010(3) -0.001(3)
C122 0.059(3) 0.077(4) 0.068(4) 0.008(3) 0.002(3) -0.005(3)
C123 0.093(4) 0.085(5) 0.093(4) 0.017(4) 0.004(4) 0.007(4)
C124 0.082(4) 0.098(5) 0.094(4) 0.014(4) -0.005(4) -0.011(4)
C125 0.100(5) 0.106(5) 0.121(5) 0.010(4) -0.010(4) -0.014(4)
C126 0.108(5) 0.120(5) 0.100(5) 0.029(4) -0.015(4) -0.008(4)
C127 0.073(4) 0.071(4) 0.071(4) 0.007(3) -0.013(3) -0.006(3)
C128 0.069(4) 0.074(4) 0.082(4) 0.003(4) -0.008(3) -0.005(3)
Br23 0.0731(4) 0.0855(6) 0.0675(5) -0.0120(4) 0.0095(4) -0.0096(4)
Br24 0.0994(6) 0.0970(7) 0.1014(7) -0.0135(6) 0.0051(5) 0.0362(5)
Br25 0.2007(12) 0.0727(7) 0.1318(9) 0.0248(7) 0.0342(9) 0.0451(8)
Br26 0.1608(9) 0.0613(6) 0.0987(7) 0.0088(5) 0.0474(6) -0.0061(6)
O21 0.067(2) 0.064(3) 0.059(3) 0.000(2) -0.003(2) 0.005(2)
O22 0.068(2) 0.052(3) 0.059(3) 0.000(2) 0.005(2) 0.006(2)
N22 0.076(3) 0.049(3) 0.060(3) -0.010(3) 0.007(3) 0.003(3)
C21 0.066(3) 0.045(3) 0.056(4) -0.002(3) 0.002(3) 0.007(3)
C22 0.085(4) 0.063(4) 0.067(4) -0.005(3) 0.002(3) 0.004(3)
C23 0.122(5) 0.110(5) 0.109(5) -0.022(4) -0.021(4) 0.049(4)
C24 0.195(7) 0.189(7) 0.182(7) -0.003(5) -0.014(5) 0.004(5)
C25 0.201(7) 0.209(8) 0.203(8) -0.017(5) -0.014(5) 0.018(5)
O221 0.098(3) 0.064(3) 0.059(3) -0.006(2) 0.013(2) -0.001(3)
O228 0.072(3) 0.075(3) 0.075(3) -0.009(3) 0.010(2) 0.006(2)
C221 0.071(3) 0.054(4) 0.059(4) -0.012(3) 0.003(3) -0.009(3)
C222 0.052(3) 0.047(4) 0.049(3) -0.013(3) -0.009(3) -0.001(3)
C223 0.070(3) 0.056(4) 0.059(4) -0.002(3) -0.004(3) -0.006(3)
C224 0.069(3) 0.063(4) 0.079(4) -0.009(3) -0.006(3) 0.006(3)
C225 0.087(4) 0.065(4) 0.079(4) -0.010(4) -0.001(3) 0.002(3)
C226 0.078(4) 0.060(4) 0.066(4) 0.000(3) 0.006(3) -0.007(3)
C227 0.063(3) 0.054(4) 0.058(3) -0.003(3) -0.003(3) -0.001(3)
C228 0.061(3) 0.052(4) 0.055(4) -0.003(3) 0.010(3) 0.000(3)
Br33 0.0879(5) 0.0664(5) 0.0902(6) -0.0220(5) 0.0212(5) 0.0028(4)
Br34 0.0748(5) 0.1111(8) 0.1064(7) -0.0236(6) 0.0301(5) 0.0095(5)
Br35 0.0651(4) 0.1015(7) 0.1251(8) 0.0094(6) 0.0201(5) -0.0065(5)
Br36 0.1079(6) 0.0670(6) 0.1123(7) -0.0069(5) 0.0137(5) -0.0204(5)
O31 0.065(2) 0.059(3) 0.062(3) -0.007(2) 0.010(2) -0.003(2)
O32 0.073(2) 0.048(3) 0.063(3) -0.011(2) 0.009(2) -0.001(2)
N32 0.074(3) 0.052(3) 0.069(3) 0.000(3) 0.013(3) 0.008(3)
C31 0.069(3) 0.049(4) 0.052(3) -0.002(3) 0.006(3) 0.003(3)
C32 0.082(4) 0.056(4) 0.071(4) 0.000(3) 0.018(3) 0.005(3)
C33 0.085(4) 0.061(4) 0.091(4) 0.013(4) 0.029(3) 0.017(3)
C34 0.080(4) 0.102(5) 0.078(4) 0.010(4) 0.004(3) 0.018(4)
C35 0.113(5) 0.109(5) 0.124(5) 0.017(4) 0.027(4) 0.024(4)
O321 0.066(2) 0.054(3) 0.061(3) -0.001(2) 0.011(2) -0.004(2)
O328 0.106(3) 0.065(3) 0.073(3) -0.006(3) 0.020(3) 0.000(3)
C321 0.065(3) 0.060(4) 0.066(4) 0.006(3) 0.006(3) 0.002(3)
C322 0.070(3) 0.061(4) 0.061(4) 0.004(3) 0.010(3) 0.004(3)
C323 0.066(3) 0.070(4) 0.066(4) 0.001(3) 0.006(3) 0.010(3)
C324 0.068(3) 0.061(4) 0.068(4) 0.001(3) 0.003(3) 0.001(3)
C325 0.069(3) 0.066(4) 0.078(4) 0.010(3) 0.007(3) 0.005(3)
C326 0.065(3) 0.065(4) 0.074(4) 0.000(3) -0.006(3) -0.001(3)
C327 0.064(3) 0.067(4) 0.055(3) -0.001(3) 0.005(3) -0.001(3)
C328 0.077(4) 0.063(4) 0.063(4) -0.002(3) 0.010(3) 0.000(3)
Br43 0.1039(6) 0.1214(8) 0.0856(6) -0.0116(6) -0.0388(5) -0.0025(6)
Br44 0.0785(5) 0.1228(8) 0.0936(6) -0.0231(6) -0.0040(5) -0.0324(5)
Br45 0.1132(7) 0.0904(8) 0.1088(8) 0.0009(6) -0.0050(6) -0.0265(6)
Br46 0.1310(7) 0.0790(7) 0.1101(7) 0.0070(6) -0.0532(6) -0.0129(6)
O41 0.065(2) 0.064(3) 0.063(3) -0.002(2) 0.005(2) -0.002(2)
O42 0.068(2) 0.062(3) 0.058(3) -0.002(2) 0.000(2) -0.004(2)
N42 0.080(3) 0.062(3) 0.060(3) -0.011(3) -0.009(3) -0.001(3)
C41 0.070(4) 0.059(4) 0.067(4) 0.005(3) -0.006(3) -0.002(3)
C42 0.073(4) 0.068(4) 0.068(4) -0.010(3) -0.001(3) -0.012(3)
C43 0.091(4) 0.098(5) 0.080(4) 0.000(4) -0.008(4) -0.009(4)
C44 0.182(7) 0.190(7) 0.172(7) -0.007(5) 0.013(5) -0.020(5)
C45 0.124(5) 0.135(6) 0.144(6) -0.016(5) 0.013(5) -0.010(5)
O421 0.106(3) 0.088(3) 0.085(3) -0.004(3) -0.011(3) -0.014(3)
O428 0.087(3) 0.075(3) 0.078(3) -0.004(3) -0.020(3) -0.001(3)
C421 0.072(4) 0.072(4) 0.064(4) 0.009(4) -0.005(3) 0.001(3)
C422 0.061(3) 0.062(4) 0.059(4) -0.004(3) -0.003(3) -0.005(3)
C423 0.062(3) 0.074(4) 0.076(4) -0.017(4) -0.002(3) 0.003(3)
C424 0.069(3) 0.074(4) 0.070(4) -0.008(3) 0.005(3) -0.007(3)
C425 0.073(3) 0.076(4) 0.073(4) -0.005(3) 0.009(3) -0.011(3)
C426 0.074(4) 0.077(4) 0.067(4) -0.006(4) -0.009(3) -0.009(3)
C427 0.065(3) 0.070(4) 0.068(4) -0.015(4) -0.004(3) 0.001(3)
C428 0.073(4) 0.073(4) 0.075(4) -0.011(4) -0.002(3) -0.003(3)

loop_
_atom_type_symbol
_atom_type_description
_atom_type_scat_dispersion_real
_atom_type_scat_dispersion_imag
_atom_type_scat_source
C C 0.0181 0.0091 'International Tables Vol C Tables 4.2.6.8 and 6.1.1.4'
H H 0.0000 0.0000 'International Tables Vol C Tables 4.2.6.8 and 6.1.1.4'
N N 0.0311 0.0180 'International Tables Vol C Tables 4.2.6.8 and 6.1.1.4'
O O 0.0492 0.0322 'International Tables Vol C Tables 4.2.6.8 and 6.1.1.4'
Br Br -0.6763 1.2805 'International Tables Vol C Tables 4.2.6.8 and 6.1.1.4'
Rh Rh 0.0927 3.6045 'International Tables Vol C Tables 4.2.6.8 and 6.1.1.4'

loop_
_geom_angle_atom_site_label_1
_geom_angle_atom_site_label_2
_geom_angle_atom_site_label_3
_geom_angle
_geom_angle_publ_flag
O31 RH1 O22 90.31(17) y
O31 RH1 O11 176.17(18) y
O22 RH1 O11 88.39(18) y
O31 RH1 O42 89.45(18) y
O22 RH1 O42 175.56(18) y
O11 RH1 O42 91.56(18) y
O31 RH1 RH2 87.99(12) y
O22 RH1 RH2 87.98(12) y
O11 RH1 RH2 88.36(13) y
O42 RH1 RH2 87.58(13) y
O31 RH1 O71 92.0(3) y
O22 RH1 O71 92.5(2) y
O11 RH1 O71 91.6(3) y
O42 RH1 O71 92.0(2) y
RH2 RH1 O71 179.6(2) y
O41 RH2 O12 88.29(18) y
O41 RH2 O21 176.05(18) y
O12 RH2 O21 91.50(18) y
O41 RH2 O32 92.14(18) y
O12 RH2 O32 176.69(18) y
O21 RH2 O32 87.85(17) y
O41 RH2 O51 88.9(5) y
O12 RH2 O51 93.5(4) y
O21 RH2 O51 95.1(5) y
O32 RH2 O51 89.8(4) y
O41 RH2 O61 89.1(5) y
O12 RH2 O61 91.3(4) y
O21 RH2 O61 94.9(5) y
O32 RH2 O61 92.0(4) y
O51 RH2 O61 2.3(7) y
O41 RH2 RH1 88.55(12) y
O12 RH2 RH1 88.29(12) y
O21 RH2 RH1 87.50(12) y
O32 RH2 RH1 88.44(13) y
O51 RH2 RH1 176.8(4) y
O61 RH2 RH1 177.6(4) y
C11 O11 RH1 117.3(4) y
C11 O12 RH2 117.8(4) y
C121 N12 C128 110.8(6) y
C121 N12 C12 124.4(6) y
C128 N12 C12 124.1(6) y
O11 C11 O12 127.8(6) y
O11 C11 C12 115.0(6) y
O12 C11 C12 117.2(6) y
N12 C12 C13 114.8(5) y
N12 C12 C11 109.4(5) y
C13 C12 C11 113.7(6) y
N12 C12 H12 106.1 ?
C13 C12 H12 106.1 ?
C11 C12 H12 106.1 ?
C14 C13 C15 111.6(6) y
C14 C13 C12 109.8(6) y
C15 C13 C12 112.6(6) y
C14 C13 H13 107.5 ?
C15 C13 H13 107.5 ?
C12 C13 H13 107.5 ?
C13 C14 H14A 109.5 ?
C13 C14 H14B 109.5 ?
H14A C14 H14B 109.5 ?
C13 C14 H14C 109.5 ?
H14A C14 H14C 109.5 ?
H14B C14 H14C 109.5 ?
C13 C15 H15A 109.5 ?
C13 C15 H15B 109.5 ?
H15A C15 H15B 109.5 ?
C13 C15 H15C 109.5 ?
H15A C15 H15C 109.5 ?
H15B C15 H15C 109.5 ?
O121 C121 N12 124.5(7) y
O121 C121 C122 128.9(7) y
N12 C121 C122 106.6(7) y
C127 C122 C123 120.7(8) y
C127 C122 C121 109.9(7) y
C123 C122 C121 129.4(8) y
C122 C123 C124 116.0(8) y
C122 C123 BR13 122.1(7) y
C124 C123 BR13 121.8(7) y
C125 C124 C123 118.9(8) y
C125 C124 BR14 123.5(8) y
C123 C124 BR14 117.6(7) y
C124 C125 C126 127.9(1) y
C124 C125 BR15 116.6(8) y
C126 C125 BR15 115.3(8) y
C127 C126 C125 108.5(9) y
C127 C126 BR16 126.5(7) y
C125 C126 BR16 125.0(8) y
C122 C127 C126 127.7(8) y
C122 C127 C128 106.7(7) y
C126 C127 C128 125.6(8) y
O128 C128 N12 124.8(7) y
O128 C128 C127 129.2(8) y
N12 C128 C127 106.0(7) y
C21 O21 RH2 118.9(4) y
C21 O22 RH1 118.2(4) y
C228 N22 C221 112.8(6) y
C228 N22 C22 125.0(6) y
C221 N22 C22 121.9(6) y
O21 C21 O22 126.6(6) y
O21 C21 C22 120.2(6) y
O22 C21 C22 113.2(6) y
N22 C22 C21 110.2(6) y
N22 C22 C23 107.8(6) y
C21 C22 C23 110.3(6) y
N22 C22 H22 109.5 ?
C21 C22 H22 109.5 ?
C23 C22 H22 109.5 ?
C25 C23 C24 106.1(9) y
C25 C23 C22 103.7(8) y
C24 C23 C22 103.9(8) y
C25 C23 H23 114 ?
C24 C23 H23 114 ?
C22 C23 H23 114 ?
C23 C24 H24A 109.5 ?
C23 C24 H24B 109.5 ?
H24A C24 H24B 109.5 ?
C23 C24 H24C 109.5 ?
H24A C24 H24C 109.5 ?
H24B C24 H24C 109.5 ?
C23 C25 H25A 109.5 ?
C23 C25 H25B 109.5 ?
H25A C25 H25B 109.5 ?
C23 C25 H25C 109.5 ?
H25A C25 H25C 109.5 ?
H25B C25 H25C 109.5 ?
O221 C221 N22 126.1(7) y
O221 C221 C222 128.7(6) y
N22 C221 C222 105.2(6) y
C223 C222 C227 120.9(6) y
C223 C222 C221 132.5(6) y
C227 C222 C221 106.6(6) y
C224 C223 C222 120.6(7) y
C224 C223 BR23 120.9(6) y
C222 C223 BR23 118.5(5) y
C223 C224 C225 119.4(7) y
C223 C224 BR24 121.8(6) y
C225 C224 BR24 118.9(6) y
C226 C225 C224 119.2(7) y
C226 C225 BR25 120.5(6) y
C224 C225 BR25 120.3(6) y
C227 C226 C225 120.4(7) y
C227 C226 BR26 120.1(6) y
C225 C226 BR26 119.5(6) y
C226 C227 C222 119.5(6) y
C226 C227 C228 131.1(7) y
C222 C227 C228 109.3(6) y
O228 C228 N22 123.5(6) y
O228 C228 C227 130.5(7) y
N22 C228 C227 106.0(6) y
C31 O31 RH1 117.8(4) y
C31 O32 RH2 116.7(4) y
C328 N32 C321 112.6(6) y
C328 N32 C32 122.3(6) y
C321 N32 C32 124.4(6) y
O32 C31 O31 128.1(6) y
O32 C31 C32 115.0(6) y
O31 C31 C32 116.8(6) y
N32 C32 C33 113.7(6) y
N32 C32 C31 107.0(5) y
C33 C32 C31 115.8(6) y
N32 C32 H32 106.6 ?
C33 C32 H32 106.6 ?
C31 C32 H32 106.6 ?
C35 C33 C32 109.9(7) y
C35 C33 C34 113.5(7) y
C32 C33 C34 114.9(6) y
C35 C33 H33 105.9 ?
C32 C33 H33 105.9 ?
C34 C33 H33 105.9 ?
C33 C34 H34A 109.5 ?
C33 C34 H34B 109.5 ?
H34A C34 H34B 109.5 ?
C33 C34 H34C 109.5 ?
H34A C34 H34C 109.5 ?
H34B C34 H34C 109.5 ?
C33 C35 H35A 109.5 ?
C33 C35 H35B 109.5 ?
H35A C35 H35B 109.5 ?
C33 C35 H35C 109.5 ?
H35A C35 H35C 109.5 ?
H35B C35 H35C 109.5 ?
O321 C321 N32 125.2(6) y
O321 C321 C322 128.1(7) y
N32 C321 C322 106.7(6) y
C323 C322 C327 123.0(7) y
C323 C322 C321 131.4(7) y
C327 C322 C321 105.6(6) y
C322 C323 C324 118.1(7) y
C322 C323 BR33 119.7(6) y
C324 C323 BR33 122.2(6) y
C323 C324 C325 120.6(7) y
C323 C324 BR34 119.4(6) y
C325 C324 BR34 119.8(5) y
C326 C325 C324 121.2(7) y
C326 C325 BR35 118.5(6) y
C324 C325 BR35 120.3(6) y
C325 C326 C327 118.9(7) y
C325 C326 BR36 122.6(6) y
C327 C326 BR36 118.5(6) y
C326 C327 C322 118.1(6) y
C326 C327 C328 132.7(7) y
C322 C327 C328 109.2(6) y
O328 C328 N32 125.3(7) y
O328 C328 C327 128.9(7) y
N32 C328 C327 105.8(7) y
C41 O41 RH2 118.3(4) y
C41 O42 RH1 118.2(4) y
C421 N42 C428 111.4(6) y
C421 N42 C42 124.2(6) y
C428 N42 C42 123.9(6) y
O42 C41 O41 126.5(7) y
O42 C41 C42 116.3(6) y
O41 C41 C42 117.2(6) y
N42 C42 C41 110.5(6) y
N42 C42 C43 115.1(6) y
C41 C42 C43 116.0(6) y
N42 C42 H42 104.6 ?
C41 C42 H42 104.6 ?
C43 C42 H42 104.6 ?
C45 C43 C44 111.2(9) y
C45 C43 C42 111.0(8) y
C44 C43 C42 110.8(8) y
C45 C43 H43 107.9 ?
C44 C43 H43 107.9 ?
C42 C43 H43 107.9 ?
C43 C44 H44A 109.5 ?
C43 C44 H44B 109.5 ?
H44A C44 H44B 109.5 ?
C43 C44 H44C 109.5 ?
H44A C44 H44C 109.5 ?
H44B C44 H44C 109.5 ?
C43 C45 H45A 109.5 ?
C43 C45 H45B 109.5 ?
H45A C45 H45B 109.5 ?
C43 C45 H45C 109.5 ?
H45A C45 H45C 109.5 ?
H45B C45 H45C 109.5 ?
O421 C421 N42 124.9(7) y
O421 C421 C422 127.9(7) y
N42 C421 C422 107.2(6) y
C423 C422 C427 120.3(7) y
C423 C422 C421 131.1(7) y
C427 C422 C421 108.5(6) y
C424 C423 C422 117.8(7) y
C424 C423 BR43 122.0(6) y
C422 C423 BR43 120.2(6) y
C423 C424 C425 120.5(7) y
C423 C424 BR44 119.7(6) y
C425 C424 BR44 119.8(6) y
C426 C425 C424 120.3(7) y
C426 C425 BR45 122.1(6) y
C424 C425 BR45 117.5(5) y
C425 C426 C427 118.3(7) y
C425 C426 BR46 120.9(7) y
C427 C426 BR46 120.7(6) y
C426 C427 C422 122.7(7) y
C426 C427 C428 130.5(7) y
C422 C427 C428 106.9(7) y
O428 C428 N42 125.0(7) y
O428 C428 C427 129.1(8) y
N42 C428 C427 105.8(6) y
C55 O51 C52 106.1(6) y
C55 O51 RH2 125.3(9) y
C52 O51 RH2 122.4(9) y
O51 C52 C53 110.8(5) y
O51 C52 H52A 109.5 ?
C53 C52 H52A 109.5 ?
O51 C52 H52B 109.5 ?
C53 C52 H52B 109.5 ?
H52A C52 H52B 108.1 ?
C52 C53 C54 105.0(3) y
C52 C53 H53A 110.7 ?
C54 C53 H53A 110.7 ?
C52 C53 H53B 110.7 ?
C54 C53 H53B 110.7 ?
H53A C53 H53B 108.8 ?
C55 C54 C53 105.2(3) y
C55 C54 H54A 110.7 ?
C53 C54 H54A 110.7 ?
C55 C54 H54B 110.7 ?
C53 C54 H54B 110.7 ?
H54A C54 H54B 108.8 ?
O51 C55 C54 111.1(5) y
O51 C55 H55A 109.4 ?
C54 C55 H55A 109.4 ?
O51 C55 H55B 109.4 ?
C54 C55 H55B 109.4 ?
H55A C55 H55B 108 ?
C62 O61 C65 105.9(6) y
C62 O61 RH2 114.6(1) y
C65 O61 RH2 113.9(9) y
O61 C62 C63 111.1(5) y
O61 C62 H62A 109.4 ?
C63 C62 H62A 109.4 ?
O61 C62 H62B 109.4 ?
C63 C62 H62B 109.4 ?
H62A C62 H62B 108 ?
C62 C63 C64 105.2(3) y
C62 C63 H63A 110.7 ?
C64 C63 H63A 110.7 ?
C62 C63 H63B 110.7 ?
C64 C63 H63B 110.7 ?
H63A C63 H63B 108.8 ?
C65 C64 C63 104.9(3) y
C65 C64 H64A 110.8 ?
C63 C64 H64A 110.8 ?
C65 C64 H64B 110.8 ?
C63 C64 H64B 110.8 ?
H64A C64 H64B 108.8 ?
O61 C65 C64 110.5(5) y
O61 C65 H65A 109.5 ?
C64 C65 H65A 109.5 ?
O61 C65 H65B 109.5 ?
C64 C65 H65B 109.5 ?
H65A C65 H65B 108.1 ?
RH1 O71 H71A 94 ?
RH1 O71 H71B 145.4 ?
H71A O71 H71B 120.4 ?

loop_
_geom_bond_atom_site_label_1
_geom_bond_atom_site_label_2
_geom_bond_distance
_geom_bond_publ_flag
Rh1 O31 2.023(5) y
Rh1 O22 2.028(4) y
Rh1 O11 2.037(5) y
Rh1 O42 2.039(4) y
Rh1 Rh2 2.3813(6) y
Rh1 O71 2.443(10) y
Rh2 O41 2.008(4) y
Rh2 O12 2.024(4) y
Rh2 O21 2.030(4) y
Rh2 O32 2.040(4) y
Rh2 O51 2.265(14) y
Rh2 O61 2.295(14) y
Br13 C123 1.881(9) y
Br14 C124 1.891(8) y
Br15 C125 1.915(10) y
Br16 C126 1.757(11) y
O11 C11 1.260(8) y
O12 C11 1.264(8) y
N12 C121 1.350(9) y
N12 C128 1.439(10) y
N12 C12 1.447(8) y
C11 C12 1.545(9) y
C12 C13 1.530(8) y
C12 H12 1 ?
C13 C14 1.503(9) y
C13 C15 1.520(9) y
C13 H13 1 ?
C14 H14a 0.98 ?
C14 H14b 0.98 ?
C14 H14c 0.98 ?
C15 H15a 0.98 ?
C15 H15b 0.98 ?
C15 H15c 0.98 ?
O121 C121 1.221(9) y
O128 C128 1.184(9) y
C121 C122 1.514(10) y
C122 C127 1.344(10) y
C122 C123 1.388(10) y
C123 C124 1.449(12) y
C124 C125 1.299(12) y
C125 C126 1.461(12) y
C126 C127 1.383(12) y
C127 C128 1.513(10) y
Br23 C223 1.900(7) y
Br24 C224 1.867(7) y
Br25 C225 1.875(8) y
Br26 C226 1.897(7) y
O21 C21 1.243(7) y
O22 C21 1.258(7) y
N22 C228 1.388(8) y
N22 C221 1.400(8) y
N22 C22 1.462(9) y
C21 C22 1.522(9) y
C22 C23 1.604(10) y
C22 H22 1 ?
C23 C25 1.511(12) y
C23 C24 1.533(12) y
C23 H23 1 ?
C24 H24a 0.98 ?
C24 H24b 0.98 ?
C24 H24c 0.98 ?
C25 H25a 0.98 ?
C25 H25b 0.98 ?
C25 H25c 0.98 ?
O221 C221 1.196(8) y
O228 C228 1.196(7) y
C221 C222 1.496(9) y
C222 C223 1.377(9) y
C222 C227 1.412(9) y
C223 C224 1.352(10) y
C224 C225 1.425(10) y
C225 C226 1.417(10) y
C226 C227 1.341(9) y
C227 C228 1.450(9) y
Br33 C323 1.887(8) y
Br34 C324 1.883(7) y
Br35 C325 1.905(7) y
Br36 C326 1.891(7) y
O31 C31 1.270(7) y
O32 C31 1.244(7) y
N32 C328 1.370(9) y
N32 C321 1.394(9) y
N32 C32 1.499(8) y
C31 C32 1.545(9) y
C32 C33 1.508(9) y
C32 H32 1 ?
C33 C35 1.508(9) y
C33 C34 1.515(9) y
C33 H33 1 ?
C34 H34a 0.98 ?
C34 H34b 0.98 ?
C34 H34c 0.98 ?
C35 H35a 0.98 ?
C35 H35b 0.98 ?
C35 H35c 0.98 ?
O321 C321 1.214(8) y
O328 C328 1.193(8) y
C321 C322 1.494(9) y
C322 C323 1.348(9) y
C322 C327 1.408(9) y
C323 C324 1.381(9) y
C324 C325 1.384(10) y
C325 C326 1.375(10) y
C326 C327 1.394(9) y
C327 C328 1.479(9) y
Br43 C423 1.857(8) y
Br44 C424 1.898(7) y
Br45 C425 1.884(8) y
Br46 C426 1.866(7) y
O41 C41 1.275(8) y
O42 C41 1.254(8) y
N42 C421 1.371(9) y
N42 C428 1.412(10) y
N42 C42 1.471(9) y
C41 C42 1.506(10) y
C42 C43 1.523(9) y
C42 H42 1 ?
C43 C45 1.408(10) y
C43 C44 1.501(11) y
C43 H43 1 ?
C44 H44a 0.98 ?
C44 H44b 0.98 ?
C44 H44c 0.98 ?
C45 H45a 0.98 ?
C45 H45b 0.98 ?
C45 H45c 0.98 ?
O421 C421 1.206(8) y
O428 C428 1.209(8) y
C421 C422 1.474(10) y
C422 C423 1.384(9) y
C422 C427 1.396(9) y
C423 C424 1.376(10) y
C424 C425 1.46(1) y
C425 C426 1.341(9) y
C426 C427 1.373(10) y
C427 C428 1.499(10) y
O51 C55 1.433(6) y
O51 C52 1.434(6) y
C52 C53 1.466(8) y
C52 H52a 0.99 ?
C52 H52b 0.99 ?
C53 C54 1.506(12) y
C53 H53a 0.99 ?
C53 H53b 0.99 ?
C54 C55 1.466(8) y
C54 H54a 0.99 ?
C54 H54b 0.99 ?
C55 H55a 0.99 ?
C55 H55b 0.99 ?
O61 C62 1.434(6) y
O61 C65 1.434(6) y
C62 C63 1.466(8) y
C62 H62a 0.99 ?
C62 H62b 0.99 ?
C63 C64 1.506(12) y
C63 H63a 0.99 ?
C63 H63b 0.99 ?
C64 C65 1.467(8) y
C64 H64a 0.99 ?
C64 H64b 0.99 ?
C65 H65a 0.99 ?
C65 H65b 0.99 ?
O71 H71a 0.7323 ?
O71 H71b 0.8661 ?

loop_
_geom_torsion_atom_site_label_1
_geom_torsion_atom_site_label_2
_geom_torsion_atom_site_label_3
_geom_torsion_atom_site_label_4
_geom_torsion
_geom_torsion_publ_flag
O31 RH1 RH2 O41 -96.53(18) y
O22 RH1 RH2 O41 173.08(18) y
O11 RH1 RH2 O41 84.63(19) y
O42 RH1 RH2 O41 -7.00(19) y
O71 RH1 RH2 O41 -6(33) y
O31 RH1 RH2 O12 175.13(17) y
O22 RH1 RH2 O12 84.75(17) y
O11 RH1 RH2 O12 -3.70(18) y
O42 RH1 RH2 O12 -95.33(18) y
O71 RH1 RH2 O12 -94(33) y
O31 RH1 RH2 O21 83.56(17) y
O22 RH1 RH2 O21 -6.82(18) y
O11 RH1 RH2 O21 -95.27(18) y
O42 RH1 RH2 O21 173.09(18) y
O71 RH1 RH2 O21 174(10) y
O31 RH1 RH2 O32 -4.35(17) y
O22 RH1 RH2 O32 -94.74(17) y
O11 RH1 RH2 O32 176.81(17) y
O42 RH1 RH2 O32 85.18(18) y
O71 RH1 RH2 O32 86(33) y
O31 RH1 RH2 O51 -60(7) y
O22 RH1 RH2 O51 -150(7) y
O11 RH1 RH2 O51 121(7) y
O42 RH1 RH2 O51 30(7) y
O71 RH1 RH2 O51 30(34) y
O31 RH1 RH2 O61 -105(9) y
O22 RH1 RH2 O61 164(9) y
O11 RH1 RH2 O61 76(9) y
O42 RH1 RH2 O61 -16(9) y
O71 RH1 RH2 O61 -15(35) y
O31 RH1 O11 C11 -16(3) y
O22 RH1 O11 C11 -86.4(5) y
O42 RH1 O11 C11 89.2(5) y
RH2 RH1 O11 C11 1.6(5) y
O71 RH1 O11 C11 -178.8(5) y
O41 RH2 O12 C11 -81.7(5) y
O21 RH2 O12 C11 94.4(5) y
O32 RH2 O12 C11 16(3) y
O51 RH2 O12 C11 -170.4(6) y
O61 RH2 O12 C11 -170.7(6) y
RH1 RH2 O12 C11 6.9(4) y
RH1 O11 C11 O12 3.8(9) y
RH1 O11 C11 C12 -178.7(4) y
RH2 O12 C11 O11 -8.2(9) y
RH2 O12 C11 C12 174.4(4) y
C121 N12 C12 C13 100.0(8) y
C128 N12 C12 C13 -90.9(8) y
C121 N12 C12 C11 -130.7(7) y
C128 N12 C12 C11 38.4(8) y
O11 C11 C12 N12 43.1(8) y
O12 C11 C12 N12 -139.2(6) y
O11 C11 C12 C13 172.9(6) y
O12 C11 C12 C13 -9.3(8) y
N12 C12 C13 C14 -67.5(8) y
C11 C12 C13 C14 165.4(6) y
N12 C12 C13 C15 57.6(8) y
C11 C12 C13 C15 -69.5(8) y
C128 N12 C121 O121 -176.6(7) y
C12 N12 C121 O121 -6.2(11) y
C128 N12 C121 C122 1.8(7) y
C12 N12 C121 C122 172.2(6) y
O121 C121 C122 C127 175.6(7) y
N12 C121 C122 C127 -2.7(8) y
O121 C121 C122 C123 -7.4(13) y
N12 C121 C122 C123 174.3(7) y
C127 C122 C123 C124 -3.2(11) y
C121 C122 C123 C124 -179.9(7) y
C127 C122 C123 BR13 178.9(6) y
C121 C122 C123 BR13 2.2(11) y
C122 C123 C124 C125 2.7(12) y
BR13 C123 C124 C125 -179.3(7) y
C122 C123 C124 BR14 -179.8(6) y
BR13 C123 C124 BR14 -1.9(1) y
C123 C124 C125 C126 -3.5(15) y
BR14 C124 C125 C126 179.2(7) y
C123 C124 C125 BR15 -178.8(6) y
BR14 C124 C125 BR15 4(11) y
C124 C125 C126 C127 4(14) y
BR15 C125 C126 C127 179.3(6) y
C124 C125 C126 BR16 -174.5(8) y
BR15 C125 C126 BR16 0.8(11) y
C123 C122 C127 C126 4.6(13) y
C121 C122 C127 C126 -178.1(8) y
C123 C122 C127 C128 -175.0(7) y
C121 C122 C127 C128 2.3(8) y
C125 C126 C127 C122 -4.5(12) y
BR16 C126 C127 C122 174.0(7) y
C125 C126 C127 C128 175.0(7) y
BR16 C126 C127 C128 -6.4(13) y
C121 N12 C128 O128 179.2(7) y
C12 N12 C128 O128 8.8(12) y
C121 N12 C128 C127 -0.5(8) y
C12 N12 C128 C127 -170.9(6) y
C122 C127 C128 O128 179.1(8) y
C126 C127 C128 O128 -0.5(14) y
C122 C127 C128 N12 -1.2(8) y
C126 C127 C128 N12 179.2(8) y
O41 RH2 O21 C21 7(3) y
O12 RH2 O21 C21 -80.0(5) y
O32 RH2 O21 C21 96.7(5) y
O51 RH2 O21 C21 -173.7(6) y
O61 RH2 O21 C21 -171.4(6) y
RH1 RH2 O21 C21 8.2(5) y
O31 RH1 O22 C21 -80.1(5) y
O11 RH1 O22 C21 96.3(5) y
O42 RH1 O22 C21 7(3) y
RH2 RH1 O22 C21 7.9(4) y
O71 RH1 O22 C21 -172.1(5) y
RH2 O21 C21 O22 -4.4(9) y
RH2 O21 C21 C22 174.7(5) y
RH1 O22 C21 O21 -3.8(9) y
RH1 O22 C21 C22 177.0(4) y
C228 N22 C22 C21 45.5(8) y
C221 N22 C22 C21 -127.7(6) y
C228 N22 C22 C23 -74.9(8) y
C221 N22 C22 C23 111.8(7) y
O21 C21 C22 N22 -125.7(6) y
O22 C21 C22 N22 53.5(8) y
O21 C21 C22 C23 -6.8(9) y
O22 C21 C22 C23 172.5(6) y
N22 C22 C23 C25 -56.5(1) y
C21 C22 C23 C25 -176.9(8) y
N22 C22 C23 C24 -167.3(8) y
C21 C22 C23 C24 72.3(9) y
C228 N22 C221 O221 -177.0(7) y
C22 N22 C221 O221 -3(1) y
C228 N22 C221 C222 1.5(7) y
C22 N22 C221 C222 175.5(5) y
O221 C221 C222 C223 -3.4(12) y
N22 C221 C222 C223 178.1(6) y
O221 C221 C222 C227 179.3(7) y
N22 C221 C222 C227 0.8(7) y
C227 C222 C223 C224 -2.4(9) y
C221 C222 C223 C224 -179.4(7) y
C227 C222 C223 BR23 -179.2(4) y
C221 C222 C223 BR23 3.8(9) y
C222 C223 C224 C225 3.6(1) y
BR23 C223 C224 C225 -179.6(5) y
C222 C223 C224 BR24 -176.5(5) y
BR23 C223 C224 BR24 0.3(8) y
C223 C224 C225 C226 -1.9(11) y
BR24 C224 C225 C226 178.2(5) y
C223 C224 C225 BR25 178.2(5) y
BR24 C224 C225 BR25 -1.6(8) y
C224 C225 C226 C227 -1.1(11) y
BR25 C225 C226 C227 178.7(6) y
C224 C225 C226 BR26 -178.4(5) y
BR25 C225 C226 BR26 1.4(8) y
C225 C226 C227 C222 2.4(1) y
BR26 C226 C227 C222 179.7(5) y
C225 C226 C227 C228 -177.9(7) y
BR26 C226 C227 C228 -0.7(11) y
C223 C222 C227 C226 -0.7(9) y
C221 C222 C227 C226 177.0(6) y
C223 C222 C227 C228 179.5(6) y
C221 C222 C227 C228 -2.8(7) y
C221 N22 C228 O228 174.8(6) y
C22 N22 C228 O228 1(1) y
C221 N22 C228 C227 -3.2(7) y
C22 N22 C228 C227 -177.0(6) y
C226 C227 C228 O228 6.2(13) y
C222 C227 C228 O228 -174.1(7) y
C226 C227 C228 N22 -176.0(7) y
C222 C227 C228 N22 3.7(7) y
O22 RH1 O31 C31 88.8(4) y
O11 RH1 O31 C31 19(3) y
O42 RH1 O31 C31 -86.7(4) y
RH2 RH1 O31 C31 0.9(4) y
O71 RH1 O31 C31 -178.7(5) y
O41 RH2 O32 C31 97.7(5) y
O12 RH2 O32 C31 0(3) y
O21 RH2 O32 C31 -78.3(4) y
O51 RH2 O32 C31 -173.4(6) y
O61 RH2 O32 C31 -173.1(6) y
RH1 RH2 O32 C31 9.2(4) y
RH2 O32 C31 O31 -12.2(9) y
RH2 O32 C31 C32 171.9(4) y
RH1 O31 C31 O32 7.1(9) y
RH1 O31 C31 C32 -177.1(4) y
C328 N32 C32 C33 104.7(8) y
C321 N32 C32 C33 -85.7(8) y
C328 N32 C32 C31 -126.2(7) y
C321 N32 C32 C31 43.4(8) y
O32 C31 C32 N32 -149.6(6) y
O31 C31 C32 N32 34.1(8) y
O32 C31 C32 C33 -21.7(9) y
O31 C31 C32 C33 162.0(6) y
N32 C32 C33 C35 -64.7(9) y
C31 C32 C33 C35 170.7(7) y
N32 C32 C33 C34 64.8(8) y
C31 C32 C33 C34 -59.8(8) y
C328 N32 C321 O321 177.2(7) y
C32 N32 C321 O321 6.7(11) y
C328 N32 C321 C322 -1.8(8) y
C32 N32 C321 C322 -172.3(6) y
O321 C321 C322 C323 0.8(13) y
N32 C321 C322 C323 179.7(7) y
O321 C321 C322 C327 179.6(7) y
N32 C321 C322 C327 -1.5(8) y
C327 C322 C323 C324 -3.2(11) y
C321 C322 C323 C324 175.5(7) y
C327 C322 C323 BR33 176.0(5) y
C321 C322 C323 BR33 -5.3(11) y
C322 C323 C324 C325 3(11) y
BR33 C323 C324 C325 -176.2(5) y
C322 C323 C324 BR34 179.8(5) y
BR33 C323 C324 BR34 0.6(8) y
C323 C324 C325 C326 -1(11) y
BR34 C324 C325 C326 -177.8(5) y
C323 C324 C325 BR35 177.8(5) y
BR34 C324 C325 BR35 1.0(8) y
C324 C325 C326 C327 -0.9(11) y
BR35 C325 C326 C327 -179.7(5) y
C324 C325 C326 BR36 178.9(5) y
BR35 C325 C326 BR36 0.1(8) y
C325 C326 C327 C322 0.8(1) y
BR36 C326 C327 C322 -179.1(5) y
C325 C326 C327 C328 178.8(7) y
BR36 C326 C327 C328 -1(11) y
C323 C322 C327 C326 1.3(11) y
C321 C322 C327 C326 -177.6(6) y
C323 C322 C327 C328 -177.1(7) y
C321 C322 C327 C328 3.9(8) y
C321 N32 C328 O328 -178.6(7) y
C32 N32 C328 O328 -7.9(11) y
C321 N32 C328 C327 4.1(8) y
C32 N32 C328 C327 174.8(6) y
C326 C327 C328 O328 -0.3(14) y
C322 C327 C328 O328 177.9(8) y
C326 C327 C328 N32 176.9(7) y
C322 C327 C328 N32 -5.0(8) y
O12 RH2 O41 C41 96.3(5) y
O21 RH2 O41 C41 9(3) y
O32 RH2 O41 C41 -80.5(5) y
O51 RH2 O41 C41 -170.2(6) y
O61 RH2 O41 C41 -172.5(6) y
RH1 RH2 O41 C41 7.9(5) y
O31 RH1 O42 C41 96.4(5) y
O22 RH1 O42 C41 9(3) y
O11 RH1 O42 C41 -79.9(5) y
RH2 RH1 O42 C41 8.4(5) y
O71 RH1 O42 C41 -171.6(5) y
RH1 O42 C41 O41 -4.8(9) y
RH1 O42 C41 C42 175.4(5) y
RH2 O41 C41 O42 -3.6(9) y
RH2 O41 C41 C42 176.2(5) y
C421 N42 C42 C41 -128.9(7) y
C428 N42 C42 C41 43.2(9) y
C421 N42 C42 C43 97.4(8) y
C428 N42 C42 C43 -90.4(8) y
O42 C41 C42 N42 54.4(8) y
O41 C41 C42 N42 -125.5(6) y
O42 C41 C42 C43 -172.4(7) y
O41 C41 C42 C43 7.7(1) y
N42 C42 C43 C45 56.8(1) y
C41 C42 C43 C45 -74.2(1) y
N42 C42 C43 C44 -67.3(1) y
C41 C42 C43 C44 161.6(8) y
C428 N42 C421 O421 -176.6(7) y
C42 N42 C421 O421 -3.6(12) y
C428 N42 C421 C422 2.6(8) y
C42 N42 C421 C422 175.6(6) y
O421 C421 C422 C423 0.9(13) y
N42 C421 C422 C423 -178.2(7) y
O421 C421 C422 C427 178.5(8) y
N42 C421 C422 C427 -0.6(8) y
C427 C422 C423 C424 2.9(1) y
C421 C422 C423 C424 -179.7(7) y
C427 C422 C423 BR43 -179.0(5) y
C421 C422 C423 BR43 -1.6(11) y
C422 C423 C424 C425 -2.2(1) y
BR43 C423 C424 C425 179.8(5) y
C422 C423 C424 BR44 -179.7(5) y
BR43 C423 C424 BR44 2.2(9) y
C423 C424 C425 C426 1.5(11) y
BR44 C424 C425 C426 179.0(6) y
C423 C424 C425 BR45 -179.7(5) y
BR44 C424 C425 BR45 -2.2(8) y
C424 C425 C426 C427 -1.4(11) y
BR45 C425 C426 C427 179.8(6) y
C424 C425 C426 BR46 -178.4(5) y
BR45 C425 C426 BR46 2.8(9) y
C425 C426 C427 C422 2.2(11) y
BR46 C426 C427 C422 179.1(5) y
C425 C426 C427 C428 -177.1(7) y
BR46 C426 C427 C428 -0.2(11) y
C423 C422 C427 C426 -3(11) y
C421 C422 C427 C426 179.1(7) y
C423 C422 C427 C428 176.5(6) y
C421 C422 C427 C428 -1.4(8) y
C421 N42 C428 O428 175.8(7) y
C42 N42 C428 O428 2.8(11) y
C421 N42 C428 C427 -3.4(8) y
C42 N42 C428 C427 -176.5(6) y
C426 C427 C428 O428 3.1(13) y
C422 C427 C428 O428 -176.3(8) y
C426 C427 C428 N42 -177.7(7) y
C422 C427 C428 N42 2.9(7) y
O41 RH2 O51 C55 110.8(12) y
O12 RH2 O51 C55 -161(12) y
O21 RH2 O51 C55 -69.1(12) y
O32 RH2 O51 C55 18.7(12) y
O61 RH2 O51 C55 -154(22) y
RH1 RH2 O51 C55 74(8) y
O41 RH2 O51 C52 -37.4(1) y
O12 RH2 O51 C52 50.8(11) y
O21 RH2 O51 C52 142.6(1) y
O32 RH2 O51 C52 -129.6(1) y
O61 RH2 O51 C52 58(21) y
RH1 RH2 O51 C52 -74(7) y
C55 O51 C52 C53 -8.8(14) y
RH2 O51 C52 C53 144.6(12) y
O51 C52 C53 C54 13.6(13) y
C52 C53 C54 C55 -12.7(13) y
C52 O51 C55 C54 0.2(15) y
RH2 O51 C55 C54 -152.3(11) y
C53 C54 C55 O51 8(15) y
O41 RH2 O61 C62 -27.4(9) y
O12 RH2 O61 C62 60.9(9) y
O21 RH2 O61 C62 152.5(9) y
O32 RH2 O61 C62 -119.5(9) y
O51 RH2 O61 C62 -112(22) y
RH1 RH2 O61 C62 -18(10) y
O41 RH2 O61 C65 94.8(9) y
O12 RH2 O61 C65 -176.9(9) y
O21 RH2 O61 C65 -85.3(9) y
O32 RH2 O61 C65 2.7(9) y
O51 RH2 O61 C65 10(21) y
RH1 RH2 O61 C65 104(9) y
C65 O61 C62 C63 -4.5(15) y
RH2 O61 C62 C63 121.9(12) y
O61 C62 C63 C64 -5.1(16) y
C62 C63 C64 C65 12.3(13) y
C62 O61 C65 C64 12.8(12) y
RH2 O61 C65 C64 -114(11) y
C63 C64 C65 O61 -15.8(11) y

loop_
_platon_squeeze_void_nr
_platon_squeeze_void_average_x
_platon_squeeze_void_average_y
_platon_squeeze_void_average_z
_platon_squeeze_void_volume
_platon_squeeze_void_count_electrons
1 0.084 -0.019 0.202 3845.3 945.9
